data_8102624
loop_
_publ_author_name
'Carolin Lauf'
'Clemens Bruhn'
'Herbert Frauenrath'

_publ_section_title
;
 Crystal structure of N-tosyl-2-methylserine, C11H15NO5S
;
_journal_issue 1
_journal_name_full 'Zeitschrift f\"ur Kristallographie - New Crystal Structures'
_journal_page_first 139
_journal_volume 225
_journal_year 2010
_chemical_formula_moiety 'C11 H15 N O5 S'
_chemical_formula_sum 'C11 H15 N O5 S'
_chemical_formula_weight 273.30
_space_group_IT_number 14
_symmetry_cell_setting monoclinic
_symmetry_Int_Tables_number 14
_symmetry_space_group_name_Hall '-P 2yn'
_symmetry_space_group_name_H-M 'P 1 21/n 1'
_atom_sites_solution_hydrogens geom
_atom_sites_solution_primary direct
_atom_sites_solution_secondary difmap
_audit_creation_method SHELXL-97
_cell_angle_alpha 90.00
_cell_angle_beta 112.716(7)
_cell_angle_gamma 90.00
_cell_formula_units_Z 4
_cell_length_a 10.2184(9)
_cell_length_b 10.1462(6)
_cell_length_c 13.1829(12)
_cell_measurement_reflns_used 9991
_cell_measurement_temperature 173(2)
_cell_measurement_theta_max 25.61
_cell_measurement_theta_min 2.16
_cell_volume 1260.76(19)
_computing_molecular_graphics 'ORTEP-3 [3]'
_computing_structure_refinement 'SHELXL-97 (Sheldrick, 1997) [4]'
_computing_structure_solution 'SHELXS-97 (Sheldrick, 1990) [4]'
_diffrn_ambient_temperature 173(2)
_diffrn_detector 'image plate (34 cm diameter)'
_diffrn_detector_area_resol_mean 6.67
_diffrn_detector_type STOE
_diffrn_measured_fraction_theta_full 0.990
_diffrn_measured_fraction_theta_max 0.990
_diffrn_measurement_details ' 180 frames, detector distance = 135 mm'
_diffrn_measurement_device '2-circle goniometer'
_diffrn_measurement_device_type 'STOE IPDS 2'
_diffrn_measurement_method 'rotation method'
_diffrn_radiation_collimation '0.5 mm diameter, multiple pinhole'
_diffrn_radiation_monochromator 'plane graphite'
_diffrn_radiation_polarisn_norm 0
_diffrn_radiation_type 'Mo K\a'
_diffrn_radiation_wavelength 0.71073
_diffrn_reflns_av_R_equivalents 0.0234
_diffrn_reflns_av_sigmaI/netI 0.0166
_diffrn_reflns_limit_h_max 12
_diffrn_reflns_limit_h_min -11
_diffrn_reflns_limit_k_max 12
_diffrn_reflns_limit_k_min -11
_diffrn_reflns_limit_l_max 15
_diffrn_reflns_limit_l_min -15
_diffrn_reflns_number 7892
_diffrn_reflns_theta_full 25.16
_diffrn_reflns_theta_max 25.16
_diffrn_reflns_theta_min 2.16
_diffrn_source 'sealed X-ray tube, 12 x 0.4 mm long-fine focus'
_diffrn_source_current 30
_diffrn_source_power 1.50
_diffrn_source_voltage 50
_diffrn_standards_decay_% none
_exptl_absorpt_coefficient_mu 0.270
_exptl_absorpt_correction_T_max 0.9848
_exptl_absorpt_correction_T_min 0.9443
_exptl_absorpt_correction_type integration
_exptl_absorpt_process_details 'X-red ver. 1.31 (Stoe & Cie. 2005)'
_exptl_crystal_colour colorless
_exptl_crystal_density_diffrn 1.440
_exptl_crystal_density_method 'not measured'
_exptl_crystal_description block
_exptl_crystal_F_000 576
_exptl_crystal_size_max 0.51
_exptl_crystal_size_mid 0.13
_exptl_crystal_size_min 0.09
_refine_diff_density_max 0.314
_refine_diff_density_min -0.284
_refine_diff_density_rms 0.037
_refine_ls_extinction_method none
_refine_ls_goodness_of_fit_ref 1.041
_refine_ls_hydrogen_treatment mixed
_refine_ls_matrix_type full
_refine_ls_number_parameters 174
_refine_ls_number_reflns 2231
_refine_ls_number_restraints 0
_refine_ls_restrained_S_all 1.041
_refine_ls_R_factor_all 0.0346
_refine_ls_R_factor_gt 0.0305
_refine_ls_shift/su_max 0.000
_refine_ls_shift/su_mean 0.000
_refine_ls_structure_factor_coef Fsqd
_refine_ls_weighting_details 'calc w=1/[\s^2^(Fo^2^)+(0.0464P)^2^+0.4945P] where P=(Fo^2^+2Fc^2^)/3'
_refine_ls_weighting_scheme calc
_refine_ls_wR_factor_gt 0.0829
_refine_ls_wR_factor_ref 0.0848
_reflns_number_gt 1999
_reflns_number_total 2231
_reflns_threshold_expression >2sigma(I)
_cod_data_source_file 1267-2861.cff
_cod_data_source_block i0646
_cod_original_cell_volume 1260.76(18)
_cod_original_sg_symbol_H-M 'P 21/n'
_cod_database_code 8102624

loop_
_symmetry_equiv_pos_as_xyz
'x, y, z'
'-x+1/2, y+1/2, -z+1/2'
'-x, -y, -z'
'x-1/2, -y-1/2, z-1/2'

loop_
_atom_site_label
_atom_site_type_symbol
_atom_site_fract_x
_atom_site_fract_y
_atom_site_fract_z
_atom_site_U_iso_or_equiv
_atom_site_adp_type
_atom_site_occupancy
_atom_site_symmetry_multiplicity
_atom_site_calc_flag
_atom_site_refinement_flags
_atom_site_disorder_assembly
_atom_site_disorder_group
C1 C 0.27694(17) 0.22598(15) -0.07287(13) 0.0295(3) Uani 1 1 d . . .
C2 C 0.19011(18) 0.30487(17) -0.15915(14) 0.0341(4) Uani 1 1 d . . .
H2A H 0.1150 0.3543 -0.1523 0.041 Uiso 1 1 calc R . .
C3 C 0.21541(19) 0.3099(2) -0.25557(15) 0.0412(4) Uani 1 1 d . . .
H3A H 0.1572 0.3641 -0.3145 0.049 Uiso 1 1 calc R . .
C4 C 0.3251(2) 0.2365(2) -0.26758(15) 0.0442(5) Uani 1 1 d . . .
C5 C 0.4108(2) 0.1599(2) -0.17960(18) 0.0484(5) Uani 1 1 d . . .
H5A H 0.4860 0.1102 -0.1862 0.058 Uiso 1 1 calc R . .
C6 C 0.3886(2) 0.15487(18) -0.08245(16) 0.0418(4) Uani 1 1 d . . .
H6A H 0.4491 0.1032 -0.0226 0.050 Uiso 1 1 calc R . .
C7 C 0.3490(3) 0.2413(3) -0.37407(19) 0.0693(7) Uani 1 1 d . . .
H7C H 0.3702 0.1525 -0.3927 0.083 Uiso 1 1 calc R . .
H7B H 0.4288 0.3000 -0.3652 0.083 Uiso 1 1 calc R . .
H7A H 0.2632 0.2745 -0.4332 0.083 Uiso 1 1 calc R . .
C8 C 0.31236(16) 0.45311(15) 0.14263(12) 0.0286(3) Uani 1 1 d . . .
C9 C 0.22574(17) 0.57953(16) 0.13563(12) 0.0293(3) Uani 1 1 d . . .
C10 C 0.39547(19) 0.41940(17) 0.26503(14) 0.0364(4) Uani 1 1 d . . .
H10B H 0.4464 0.3349 0.2710 0.044 Uiso 1 1 calc R . .
H10A H 0.4666 0.4890 0.2998 0.044 Uiso 1 1 calc R . .
C11 C 0.41963(17) 0.47656(18) 0.08852(15) 0.0368(4) Uani 1 1 d . . .
H11C H 0.4768 0.3969 0.0956 0.044 Uiso 1 1 calc R . .
H11B H 0.4819 0.5503 0.1251 0.044 Uiso 1 1 calc R . .
H11A H 0.3685 0.4974 0.0105 0.044 Uiso 1 1 calc R . .
N1 N 0.20640(15) 0.34862(14) 0.08720(11) 0.0288(3) Uani 1 1 d . . .
H1 H 0.125(2) 0.3740(19) 0.0534(16) 0.035 Uiso 1 1 d . . .
O1 O 0.11542(13) 0.12794(12) 0.01993(9) 0.0383(3) Uani 1 1 d . . .
O2 O 0.37145(13) 0.15729(12) 0.13273(10) 0.0407(3) Uani 1 1 d . . .
O3 O 0.09765(12) 0.58529(12) 0.09202(10) 0.0389(3) Uani 1 1 d . . .
O4 O 0.31035(14) 0.67963(12) 0.18307(11) 0.0409(3) Uani 1 1 d . . .
H4 H 0.257(2) 0.762(2) 0.1764(17) 0.049 Uiso 1 1 d . . .
O5 O 0.30144(14) 0.40917(12) 0.32068(10) 0.0396(3) Uani 1 1 d . . .
H5 H 0.328(2) 0.460(2) 0.3729(19) 0.047 Uiso 1 1 d . . .
S1 S 0.24271(4) 0.20663(4) 0.04888(3) 0.02994(14) Uani 1 1 d . . .

loop_
_atom_site_aniso_label
_atom_site_aniso_U_11
_atom_site_aniso_U_22
_atom_site_aniso_U_33
_atom_site_aniso_U_23
_atom_site_aniso_U_13
_atom_site_aniso_U_12
C1 0.0315(8) 0.0266(8) 0.0308(8) -0.0040(6) 0.0125(7) -0.0040(6)
C2 0.0313(8) 0.0397(9) 0.0314(8) -0.0008(7) 0.0122(7) 0.0001(7)
C3 0.0395(10) 0.0537(11) 0.0290(8) -0.0006(7) 0.0115(7) -0.0087(8)
C4 0.0437(10) 0.0553(11) 0.0401(10) -0.0208(9) 0.0234(9) -0.0214(9)
C5 0.0467(11) 0.0462(11) 0.0619(12) -0.0183(9) 0.0315(10) -0.0033(9)
C6 0.0437(10) 0.0337(9) 0.0496(10) -0.0032(8) 0.0197(8) 0.0056(8)
C7 0.0683(15) 0.103(2) 0.0502(12) -0.0313(13) 0.0378(12) -0.0352(14)
C8 0.0285(7) 0.0295(8) 0.0270(8) -0.0024(6) 0.0099(6) -0.0032(6)
C9 0.0346(9) 0.0322(8) 0.0228(7) 0.0005(6) 0.0129(7) -0.0019(7)
C10 0.0385(9) 0.0350(9) 0.0301(8) -0.0010(7) 0.0070(7) 0.0002(7)
C11 0.0338(9) 0.0363(9) 0.0452(10) -0.0081(7) 0.0208(8) -0.0079(7)
N1 0.0262(7) 0.0317(7) 0.0274(7) -0.0018(5) 0.0092(6) -0.0020(6)
O1 0.0452(7) 0.0349(6) 0.0352(6) -0.0012(5) 0.0160(5) -0.0119(5)
O2 0.0451(7) 0.0343(6) 0.0347(6) 0.0053(5) 0.0067(5) 0.0059(5)
O3 0.0324(7) 0.0408(7) 0.0384(6) -0.0027(5) 0.0081(5) 0.0034(5)
O4 0.0402(7) 0.0325(6) 0.0501(8) -0.0078(5) 0.0175(6) -0.0035(5)
O5 0.0579(8) 0.0328(6) 0.0284(6) -0.0028(5) 0.0171(6) -0.0029(6)
S1 0.0351(2) 0.0263(2) 0.0269(2) 0.00120(15) 0.01038(17) -0.00258(15)

loop_
_atom_type_symbol
_atom_type_description
_atom_type_scat_dispersion_real
_atom_type_scat_dispersion_imag
_atom_type_scat_source
C C 0.0033 0.0016 'International Tables Vol C Tables 4.2.6.8 and 6.1.1.4'
H H 0.0000 0.0000 'International Tables Vol C Tables 4.2.6.8 and 6.1.1.4'
N N 0.0061 0.0033 'International Tables Vol C Tables 4.2.6.8 and 6.1.1.4'
O O 0.0106 0.0060 'International Tables Vol C Tables 4.2.6.8 and 6.1.1.4'
S S 0.1246 0.1234 'International Tables Vol C Tables 4.2.6.8 and 6.1.1.4'

loop_
_geom_angle_atom_site_label_1
_geom_angle_atom_site_label_2
_geom_angle_atom_site_label_3
_geom_angle
_geom_angle_site_symmetry_1
_geom_angle_site_symmetry_3
_geom_angle_publ_flag
C2 C1 C6 120.52(16) . . ?
C2 C1 S1 120.95(13) . . ?
C6 C1 S1 118.45(13) . . ?
C3 C2 C1 118.81(16) . . ?
C3 C2 H2A 120.6 . . ?
C1 C2 H2A 120.6 . . ?
C2 C3 C4 121.42(17) . . ?
C2 C3 H3A 119.3 . . ?
C4 C3 H3A 119.3 . . ?
C5 C4 C3 118.37(17) . . ?
C5 C4 C7 121.1(2) . . ?
C3 C4 C7 120.6(2) . . ?
C6 C5 C4 121.12(18) . . ?
C6 C5 H5A 119.4 . . ?
C4 C5 H5A 119.4 . . ?
C5 C6 C1 119.73(18) . . ?
C5 C6 H6A 120.1 . . ?
C1 C6 H6A 120.1 . . ?
C4 C7 H7C 109.5 . . ?
C4 C7 H7B 109.5 . . ?
H7C C7 H7B 109.5 . . ?
C4 C7 H7A 109.5 . . ?
H7C C7 H7A 109.5 . . ?
H7B C7 H7A 109.5 . . ?
N1 C8 C11 113.29(13) . . ?
N1 C8 C9 105.74(12) . . ?
C11 C8 C9 109.81(13) . . ?
N1 C8 C10 110.93(13) . . ?
C11 C8 C10 108.40(13) . . ?
C9 C8 C10 108.57(13) . . ?
O3 C9 O4 125.20(15) . . ?
O3 C9 C8 124.00(14) . . ?
O4 C9 C8 110.80(13) . . ?
O5 C10 C8 110.32(14) . . ?
O5 C10 H10B 109.6 . . ?
C8 C10 H10B 109.6 . . ?
O5 C10 H10A 109.6 . . ?
C8 C10 H10A 109.6 . . ?
H10B C10 H10A 108.1 . . ?
C8 C11 H11C 109.5 . . ?
C8 C11 H11B 109.5 . . ?
H11C C11 H11B 109.5 . . ?
C8 C11 H11A 109.5 . . ?
H11C C11 H11A 109.5 . . ?
H11B C11 H11A 109.5 . . ?
C8 N1 S1 125.20(11) . . ?
C8 N1 H1 115.8(14) . . ?
S1 N1 H1 114.7(14) . . ?
C9 O4 H4 112.0(13) . . ?
C10 O5 H5 108.5(15) . . ?
O2 S1 O1 118.16(7) . . ?
O2 S1 N1 108.75(7) . . ?
O1 S1 N1 106.43(7) . . ?
O2 S1 C1 106.89(8) . . ?
O1 S1 C1 107.02(7) . . ?
N1 S1 C1 109.40(7) . . ?

loop_
_geom_bond_atom_site_label_1
_geom_bond_atom_site_label_2
_geom_bond_distance
_geom_bond_site_symmetry_2
_geom_bond_publ_flag
C1 C2 1.394(2) . ?
C1 C6 1.396(2) . ?
C1 S1 1.7806(16) . ?
C2 C3 1.392(2) . ?
C2 H2A 0.9500 . ?
C3 C4 1.405(3) . ?
C3 H3A 0.9500 . ?
C4 C5 1.390(3) . ?
C4 C7 1.515(3) . ?
C5 C6 1.385(3) . ?
C5 H5A 0.9500 . ?
C6 H6A 0.9500 . ?
C7 H7C 0.9800 . ?
C7 H7B 0.9800 . ?
C7 H7A 0.9800 . ?
C8 N1 1.490(2) . ?
C8 C11 1.540(2) . ?
C8 C9 1.541(2) . ?
C8 C10 1.544(2) . ?
C9 O3 1.211(2) . ?
C9 O4 1.324(2) . ?
C10 O5 1.420(2) . ?
C10 H10B 0.9900 . ?
C10 H10A 0.9900 . ?
C11 H11C 0.9800 . ?
C11 H11B 0.9800 . ?
C11 H11A 0.9800 . ?
N1 S1 1.6165(14) . ?
N1 H1 0.82(2) . ?
O1 S1 1.4462(12) . ?
O2 S1 1.4422(12) . ?
O4 H4 0.98(2) . ?
O5 H5 0.82(2) . ?
